data_1561392
loop_
_publ_author_name
'Zhou, Zhi-Hang'
'Han, Min-Le'
'Wu, Ya-Pan'
'Dong, Wen-Wen'
'Li, Dong-Sheng'
'Lu, Jack Y.'

_publ_section_title
;
 N-donor co-ligands driven two new Co(II)- coordination polymers with bi-
 and trinuclear units: Crystal structures, and magnetic properties
;
_journal_name_full 'Journal of Solid State Chemistry'
_journal_page_first 207
_journal_page_last 211
_journal_paper_doi 10.1016/j.jssc.2016.07.015
_journal_volume 242
_journal_year 2016
_chemical_formula_sum 'C27 H27 Co3 N3 O15'
_chemical_formula_weight 810.31
_space_group_IT_number 14
_space_group_name_Hall '-P 2yn'
_space_group_name_H-M_alt 'P 1 21/n 1'
_symmetry_cell_setting monoclinic
_symmetry_space_group_name_H-M 'P 1 21/n 1'
_atom_sites_solution_hydrogens geom
_atom_sites_solution_primary direct
_atom_sites_solution_secondary difmap
_cell_angle_alpha 90.00
_cell_angle_beta 90.528(4)
_cell_angle_gamma 90.00
_cell_formula_units_Z 4
_cell_length_a 11.545(4)
_cell_length_b 20.225(6)
_cell_length_c 14.390(4)
_cell_measurement_reflns_used 8805
_cell_measurement_temperature 296(2)
_cell_measurement_theta_max 27.5
_cell_measurement_theta_min 2.0
_cell_volume 3359.9(18)
_computing_structure_refinement 'SHELXL-97 (Sheldrick, 1997)'
_computing_structure_solution 'SHELXS-97 (Sheldrick, 1990)'
_diffrn_ambient_temperature 296(2)
_diffrn_measured_fraction_theta_full 0.999
_diffrn_measured_fraction_theta_max 0.999
_diffrn_measurement_device_type 'Bruker P4'
_diffrn_radiation_monochromator graphite
_diffrn_radiation_source 'fine-focus sealed tube'
_diffrn_radiation_type MoK\a
_diffrn_radiation_wavelength 0.71073
_diffrn_reflns_av_R_equivalents 0.0655
_diffrn_reflns_av_sigmaI/netI 0.0434
_diffrn_reflns_limit_h_max 14
_diffrn_reflns_limit_h_min -14
_diffrn_reflns_limit_k_max 26
_diffrn_reflns_limit_k_min -26
_diffrn_reflns_limit_l_max 18
_diffrn_reflns_limit_l_min -18
_diffrn_reflns_number 35572
_diffrn_reflns_theta_full 27.50
_diffrn_reflns_theta_max 27.50
_diffrn_reflns_theta_min 1.74
_exptl_absorpt_coefficient_mu 1.536
_exptl_absorpt_correction_T_max 0.7695
_exptl_absorpt_correction_T_min 0.7386
_exptl_crystal_colour Colorless
_exptl_crystal_density_diffrn 1.602
_exptl_crystal_density_method 'not measured'
_exptl_crystal_description Prism
_exptl_crystal_F_000 1644
_exptl_crystal_size_max 0.21
_exptl_crystal_size_mid 0.19
_exptl_crystal_size_min 0.18
_refine_diff_density_max 1.154
_refine_diff_density_min -0.610
_refine_diff_density_rms 0.155
_refine_ls_extinction_method none
_refine_ls_goodness_of_fit_ref 1.112
_refine_ls_hydrogen_treatment mixed
_refine_ls_matrix_type full
_refine_ls_number_parameters 445
_refine_ls_number_reflns 7708
_refine_ls_number_restraints 1
_refine_ls_restrained_S_all 1.112
_refine_ls_R_factor_all 0.0567
_refine_ls_R_factor_gt 0.0480
_refine_ls_shift/su_max 0.001
_refine_ls_shift/su_mean 0.000
_refine_ls_structure_factor_coef Fsqd
_refine_ls_weighting_details 'calc w=1/[\s^2^(Fo^2^)+(0.0788P)^2^+3.0421P] where P=(Fo^2^+2Fc^2^)/3'
_refine_ls_weighting_scheme calc
_refine_ls_wR_factor_gt 0.1345
_refine_ls_wR_factor_ref 0.1444
_reflns_number_gt 6728
_reflns_number_total 7708
_reflns_threshold_expression >2sigma(I)
_cod_data_source_file JSSC-2016-242-207.cif
_cod_data_source_block c
_cod_depositor_comments
;
The following automatic conversions were performed:

data item '_symmetry_cell_setting' value 'Monoclinic' was changed to
'monoclinic' in accordance with the built-in table derived from the
CIF Core dictionary named 'cif_core.dic' version 2.4.5 last updated
on 2014-11-21.

Automatic conversion script
Id: cif_fix_values 8369 2020-08-20 11:38:08Z andrius 
;
_cod_original_cell_volume 3359.8(17)
_cod_original_sg_symbol_H-M 'P2(1)/n  '
_cod_database_code 1561392

loop_
_symmetry_equiv_pos_as_xyz
'x, y, z'
'-x+1/2, y+1/2, -z+1/2'
'-x, -y, -z'
'x-1/2, -y-1/2, z-1/2'

loop_
_atom_site_label
_atom_site_type_symbol
_atom_site_fract_x
_atom_site_fract_y
_atom_site_fract_z
_atom_site_U_iso_or_equiv
_atom_site_adp_type
_atom_site_occupancy
_atom_site_symmetry_multiplicity
_atom_site_calc_flag
_atom_site_refinement_flags
_atom_site_disorder_assembly
_atom_site_disorder_group
Co1 Co 0.24613(3) 0.121783(19) 0.23127(3) 0.01892(12) Uani 1 1 d . . .
Co2 Co 0.31192(4) 0.13856(2) 0.00057(3) 0.02216(12) Uani 1 1 d . . .
Co3 Co 0.14780(4) 0.25533(2) 0.09642(3) 0.02110(12) Uani 1 1 d . . .
O1 O 0.4199(2) 0.13397(14) 0.20482(17) 0.0337(6) Uani 1 1 d . . .
O2 O 0.4663(2) 0.16478(13) 0.06128(15) 0.0294(5) Uani 1 1 d . . .
O3 O 0.6486(2) 0.20313(13) 0.47164(16) 0.0334(6) Uani 1 1 d . . .
O4 O 0.8057(2) 0.26350(12) 0.44540(16) 0.0292(5) Uani 1 1 d . . .
O5 O 0.9823(2) 0.25618(13) 0.1290(2) 0.0389(7) Uani 1 1 d . . .
O6 O 0.9551(2) 0.15608(19) 0.0667(2) 0.0551(9) Uani 1 1 d . . .
O7 O 0.6830(3) -0.04205(12) -0.04030(19) 0.0438(7) Uani 1 1 d . . .
O8 O 0.7702(2) -0.02695(11) -0.17615(17) 0.0331(6) Uani 1 1 d . . .
O9 O 0.7357(3) 0.28617(12) -0.20112(18) 0.0430(7) Uani 1 1 d . . .
O10 O 0.7259(2) 0.20078(12) -0.29938(16) 0.0332(6) Uani 1 1 d . . .
O11 O 0.19691(18) 0.16218(11) 0.10261(15) 0.0223(4) Uani 1 1 d D . .
H11A H 0.141(2) 0.1370(17) 0.088(3) 0.033 Uiso 1 1 d D . .
O12 O 0.0686(3) 0.11237(18) 0.2770(2) 0.0543(8) Uani 1 1 d . . .
O14 O 0.1168(4) 0.1206(3) -0.0732(3) 0.0917(15) Uani 1 1 d . . .
O15 O 0.0450(9) -0.0129(5) -0.1241(11) 0.296(8) Uani 1 1 d . . .
N1 N 0.3016(2) 0.07837(14) 0.36037(18) 0.0263(6) Uani 1 1 d . . .
N2 N 0.4019(4) 0.00170(17) 0.6200(2) 0.0430(8) Uani 1 1 d . . .
H2 H 0.4295 -0.0378 0.6225 0.052 Uiso 1 1 calc R . .
N3 N 0.3641(3) 0.10212(15) 0.87164(19) 0.0280(6) Uani 1 1 d . . .
C2 C 0.6083(3) 0.17261(14) 0.1819(2) 0.0190(5) Uani 1 1 d . . .
C3 C 0.6170(3) 0.18609(15) 0.2770(2) 0.0222(6) Uani 1 1 d . . .
H3 H 0.5523 0.1803 0.3141 0.027 Uiso 1 1 calc R . .
C4 C 0.7200(3) 0.20805(16) 0.3173(2) 0.0230(6) Uani 1 1 d . . .
C5 C 0.8157(3) 0.21638(17) 0.2611(2) 0.0242(6) Uani 1 1 d . . .
H5 H 0.8839 0.2332 0.2865 0.029 Uiso 1 1 calc R . .
C6 C 0.8114(3) 0.19998(16) 0.1671(2) 0.0221(6) Uani 1 1 d . . .
C7 C 0.7072(3) 0.17797(14) 0.12589(19) 0.0176(5) Uani 1 1 d . . .
C8 C 0.7256(3) 0.22620(16) 0.4184(2) 0.0229(6) Uani 1 1 d . . .
C9 C 0.9234(3) 0.20401(19) 0.1146(2) 0.0291(7) Uani 1 1 d . . .
C10 C 0.7088(2) 0.15654(15) 0.0262(2) 0.0184(5) Uani 1 1 d . . .
C11 C 0.7193(3) 0.20141(15) -0.0471(2) 0.0221(6) Uani 1 1 d . . .
H11 H 0.7196 0.2466 -0.0350 0.027 Uiso 1 1 calc R . .
C12 C 0.7294(3) 0.17868(15) -0.1385(2) 0.0224(6) Uani 1 1 d . . .
C13 C 0.7337(3) 0.11118(15) -0.1562(2) 0.0243(6) Uani 1 1 d . . .
H13 H 0.7426 0.0960 -0.2167 0.029 Uiso 1 1 calc R . .
C14 C 0.7247(3) 0.06641(15) -0.0835(2) 0.0220(6) Uani 1 1 d . . .
C15 C 0.7100(3) 0.08951(15) 0.0066(2) 0.0212(6) Uani 1 1 d . . .
H15 H 0.7008 0.0593 0.0547 0.025 Uiso 1 1 calc R . .
C16 C 0.7310(3) 0.22622(16) -0.2186(2) 0.0248(6) Uani 1 1 d . . .
C17 C 0.7266(3) -0.00665(15) -0.1016(2) 0.0231(6) Uani 1 1 d . . .
C18 C 0.3568(3) 0.11553(18) 0.4245(2) 0.0315(7) Uani 1 1 d . . .
H18 H 0.3715 0.1596 0.4102 0.038 Uiso 1 1 calc R . .
C19 C 0.3927(3) 0.09240(18) 0.5096(2) 0.0337(8) Uani 1 1 d . . .
H19 H 0.4317 0.1200 0.5510 0.040 Uiso 1 1 calc R . .
C20 C 0.3699(3) 0.02684(18) 0.5331(2) 0.0345(8) Uani 1 1 d . . .
C21 C 0.3175(4) -0.01334(19) 0.4665(3) 0.0396(9) Uani 1 1 d . . .
H21 H 0.3049 -0.0580 0.4781 0.048 Uiso 1 1 calc R . .
C22 C 0.2846(4) 0.01460(19) 0.3823(3) 0.0382(8) Uani 1 1 d . . .
H22 H 0.2487 -0.0124 0.3385 0.046 Uiso 1 1 calc R . .
C23 C 0.3921(3) 0.03669(18) 0.7027(2) 0.0334(8) Uani 1 1 d . . .
C24 C 0.4524(3) 0.01634(19) 0.7810(2) 0.0333(8) Uani 1 1 d . . .
H24 H 0.5028 -0.0195 0.7783 0.040 Uiso 1 1 calc R . .
C25 C 0.4365(3) 0.05017(19) 0.8633(2) 0.0316(7) Uani 1 1 d . . .
H25 H 0.4779 0.0364 0.9155 0.038 Uiso 1 1 calc R . .
C26 C 0.3077(4) 0.12074(18) 0.7952(3) 0.0371(9) Uani 1 1 d . . .
H26 H 0.2588 0.1571 0.7996 0.045 Uiso 1 1 calc R . .
C27 C 0.31596(19) 0.09052(11) 0.71087(15) 0.0428(10) Uani 1 1 d . . .
H27 H 0.2725 0.1051 0.6602 0.051 Uiso 1 1 calc R . .
C1 C 0.48828(19) 0.15564(11) 0.14511(15) 0.0203(6) Uani 1 1 d R . .
O13 O 0.51331(19) 0.32330(11) -0.05114(15) 0.1093(18) Uani 1 1 d R . .
C28 C 0.54512(19) 0.35106(11) 0.03639(15) 0.302(13) Uani 1 1 d R . .
C29 C 0.4629(19) 0.3660(10) 0.1242(14) 0.271(11) Uani 1 1 d . . .

loop_
_atom_site_aniso_label
_atom_site_aniso_U_11
_atom_site_aniso_U_22
_atom_site_aniso_U_33
_atom_site_aniso_U_23
_atom_site_aniso_U_13
_atom_site_aniso_U_12
Co1 0.0240(2) 0.0174(2) 0.0154(2) -0.00221(14) 0.00295(15) -0.00053(15)
Co2 0.0314(2) 0.0202(2) 0.0149(2) -0.00072(15) 0.00438(16) 0.00088(16)
Co3 0.0248(2) 0.0236(2) 0.0149(2) 0.00079(15) 0.00249(16) 0.00136(16)
O1 0.0220(11) 0.0560(16) 0.0230(12) 0.0049(11) 0.0000(9) -0.0101(11)
O2 0.0270(11) 0.0445(14) 0.0168(11) 0.0035(10) -0.0035(8) -0.0035(10)
O3 0.0374(13) 0.0469(15) 0.0160(11) -0.0086(10) 0.0079(9) -0.0122(11)
O4 0.0300(12) 0.0341(13) 0.0236(12) -0.0124(10) 0.0004(9) -0.0061(10)
O5 0.0263(12) 0.0352(14) 0.0557(18) 0.0034(12) 0.0158(12) -0.0020(10)
O6 0.0279(13) 0.084(2) 0.0534(19) -0.0425(18) 0.0124(12) -0.0073(14)
O7 0.081(2) 0.0197(11) 0.0313(14) 0.0009(10) 0.0249(14) -0.0015(13)
O8 0.0598(16) 0.0178(11) 0.0216(12) -0.0064(9) 0.0077(11) -0.0036(11)
O9 0.086(2) 0.0207(12) 0.0221(12) 0.0051(10) 0.0009(13) -0.0077(13)
O10 0.0567(16) 0.0274(12) 0.0157(11) 0.0021(9) -0.0002(10) 0.0091(11)
O11 0.0212(10) 0.0232(11) 0.0226(11) 0.0033(9) 0.0009(8) 0.0001(8)
O12 0.0356(15) 0.069(2) 0.058(2) 0.0094(17) 0.0119(14) 0.0042(15)
O14 0.082(3) 0.129(4) 0.065(3) -0.031(3) 0.020(2) -0.017(3)
O15 0.149(8) 0.135(7) 0.60(3) -0.016(12) -0.012(12) -0.051(6)
N1 0.0359(14) 0.0273(14) 0.0159(12) -0.0005(10) 0.0012(11) -0.0005(11)
N2 0.074(2) 0.0356(17) 0.0190(14) -0.0026(12) -0.0002(14) 0.0186(16)
N3 0.0350(15) 0.0313(14) 0.0178(13) -0.0008(11) 0.0035(11) 0.0024(12)
C2 0.0223(13) 0.0197(13) 0.0149(13) -0.0017(10) 0.0002(10) -0.0012(11)
C3 0.0217(14) 0.0259(15) 0.0190(14) -0.0024(11) 0.0054(11) -0.0016(11)
C4 0.0269(15) 0.0267(15) 0.0154(14) -0.0052(11) 0.0044(11) -0.0037(12)
C5 0.0207(14) 0.0327(16) 0.0194(15) -0.0065(12) 0.0007(11) -0.0057(12)
C6 0.0223(14) 0.0276(15) 0.0166(14) -0.0028(11) 0.0030(11) -0.0011(12)
C7 0.0242(13) 0.0150(12) 0.0136(13) -0.0019(10) 0.0013(10) 0.0004(10)
C8 0.0269(15) 0.0270(15) 0.0148(14) -0.0055(11) 0.0013(11) -0.0012(12)
C9 0.0218(14) 0.047(2) 0.0189(15) -0.0036(14) 0.0029(12) -0.0013(14)
C10 0.0204(13) 0.0209(14) 0.0140(13) -0.0026(11) 0.0012(10) -0.0008(11)
C11 0.0297(15) 0.0181(13) 0.0185(14) -0.0016(11) 0.0023(11) -0.0006(11)
C12 0.0321(16) 0.0190(14) 0.0160(13) 0.0018(11) -0.0004(11) -0.0009(12)
C13 0.0369(17) 0.0197(14) 0.0162(14) -0.0016(11) 0.0023(12) 0.0011(12)
C14 0.0324(16) 0.0184(13) 0.0154(14) -0.0011(11) 0.0020(11) -0.0009(12)
C15 0.0305(15) 0.0181(14) 0.0151(13) 0.0006(11) 0.0020(11) -0.0018(11)
C16 0.0368(17) 0.0205(14) 0.0170(14) 0.0034(11) 0.0023(12) 0.0016(13)
C17 0.0339(16) 0.0176(13) 0.0177(14) -0.0017(11) -0.0009(12) -0.0020(12)
C18 0.0412(19) 0.0288(17) 0.0244(16) -0.0010(13) 0.0016(14) -0.0005(14)
C19 0.044(2) 0.0339(18) 0.0231(16) -0.0038(14) -0.0035(14) -0.0018(15)
C20 0.049(2) 0.0352(18) 0.0191(16) -0.0025(13) 0.0022(14) 0.0082(16)
C21 0.068(3) 0.0287(18) 0.0222(17) 0.0017(14) -0.0004(17) -0.0012(17)
C22 0.060(2) 0.0322(18) 0.0227(17) -0.0023(14) -0.0027(16) -0.0064(17)
C23 0.048(2) 0.0340(18) 0.0176(16) 0.0006(13) 0.0025(14) 0.0082(16)
C24 0.0392(18) 0.0375(19) 0.0234(16) 0.0031(14) 0.0030(14) 0.0133(15)
C25 0.0316(16) 0.045(2) 0.0183(15) 0.0011(14) -0.0013(12) 0.0089(15)
C26 0.056(2) 0.0324(18) 0.0229(17) 0.0004(14) -0.0004(16) 0.0190(17)
C27 0.063(3) 0.044(2) 0.0204(17) -0.0011(15) -0.0082(16) 0.024(2)
C1 0.0215(13) 0.0203(14) 0.0191(14) -0.0025(11) -0.0005(11) 0.0013(11)
O13 0.098(4) 0.137(5) 0.093(4) 0.003(4) 0.014(3) -0.034(3)
C28 0.41(4) 0.36(3) 0.140(15) -0.081(17) 0.007(18) -0.05(3)
C29 0.29(2) 0.25(2) 0.27(2) -0.062(17) 0.07(2) -0.092(17)

loop_
_atom_type_symbol
_atom_type_description
_atom_type_scat_dispersion_real
_atom_type_scat_dispersion_imag
_atom_type_scat_source
C C 0.0033 0.0016 'International Tables Vol C Tables 4.2.6.8 and 6.1.1.4'
H H 0.0000 0.0000 'International Tables Vol C Tables 4.2.6.8 and 6.1.1.4'
N N 0.0061 0.0033 'International Tables Vol C Tables 4.2.6.8 and 6.1.1.4'
O O 0.0106 0.0060 'International Tables Vol C Tables 4.2.6.8 and 6.1.1.4'
Co Co 0.3494 0.9721 'International Tables Vol C Tables 4.2.6.8 and 6.1.1.4'

loop_
_geom_angle_atom_site_label_1
_geom_angle_atom_site_label_2
_geom_angle_atom_site_label_3
_geom_angle
_geom_angle_site_symmetry_1
_geom_angle_site_symmetry_3
O1 Co1 O8 97.16(11) . 3_655
O1 Co1 O11 92.68(9) . .
O8 Co1 O11 89.99(10) 3_655 .
O1 Co1 O9 92.26(12) . 4_566
O8 Co1 O9 170.07(12) 3_655 4_566
O11 Co1 O9 92.71(10) . 4_566
O1 Co1 N1 85.74(11) . .
O8 Co1 N1 88.75(10) 3_655 .
O11 Co1 N1 177.83(10) . .
O9 Co1 N1 88.83(11) 4_566 .
O1 Co1 O12 172.77(12) . .
O8 Co1 O12 87.27(13) 3_655 .
O11 Co1 O12 93.05(11) . .
O9 Co1 O12 83.05(14) 4_566 .
N1 Co1 O12 88.65(12) . .
O7 Co2 O11 92.28(10) 3_655 .
O7 Co2 O2 96.07(12) 3_655 .
O11 Co2 O2 101.62(9) . .
O7 Co2 N3 84.45(11) 3_655 1_554
O11 Co2 N3 156.05(11) . 1_554
O2 Co2 N3 102.32(11) . 1_554
O7 Co2 O4 174.48(10) 3_655 4_565
O11 Co2 O4 91.75(9) . 4_565
O2 Co2 O4 86.80(10) . 4_565
N3 Co2 O4 90.34(11) 1_554 4_565
O10 Co3 O11 105.60(10) 4_566 .
O10 Co3 O5 104.74(12) 4_566 1_455
O11 Co3 O5 106.07(10) . 1_455
O10 Co3 O3 119.75(11) 4_566 4_565
O11 Co3 O3 116.28(10) . 4_565
O5 Co3 O3 102.97(11) 1_455 4_565
C1 O1 Co1 142.2(2) . .
C1 O2 Co2 122.98(19) . .
C8 O3 Co3 113.6(2) . 4_666
C8 O4 Co2 134.1(2) . 4_666
C9 O5 Co3 118.2(2) . 1_655
C17 O7 Co2 137.7(2) . 3_655
C17 O8 Co1 126.1(2) . 3_655
C16 O9 Co1 140.7(2) . 4_665
C16 O10 Co3 122.3(2) . 4_665
Co3 O11 Co2 112.30(10) . .
Co3 O11 Co1 119.22(11) . .
Co2 O11 Co1 111.74(10) . .
Co3 O11 H11A 110(3) . .
Co2 O11 H11A 100(3) . .
Co1 O11 H11A 100(3) . .
C22 N1 C18 116.4(3) . .
C22 N1 Co1 123.6(2) . .
C18 N1 Co1 120.0(2) . .
C23 N2 C20 123.9(3) . .
C23 N2 H2 118.0 . .
C20 N2 H2 118.0 . .
C26 N3 C25 116.5(3) . .
C26 N3 Co2 119.5(2) . 1_556
C25 N3 Co2 122.5(2) . 1_556
C3 C2 C7 119.6(3) . .
C3 C2 C1 116.2(2) . .
C7 C2 C1 124.1(2) . .
C4 C3 C2 121.6(3) . .
C4 C3 H3 119.2 . .
C2 C3 H3 119.2 . .
C5 C4 C3 118.5(3) . .
C5 C4 C8 120.6(3) . .
C3 C4 C8 120.8(3) . .
C4 C5 C6 121.2(3) . .
C4 C5 H5 119.4 . .
C6 C5 H5 119.4 . .
C5 C6 C7 120.4(3) . .
C5 C6 C9 116.9(3) . .
C7 C6 C9 122.6(3) . .
C2 C7 C6 118.5(3) . .
C2 C7 C10 122.9(3) . .
C6 C7 C10 118.4(3) . .
O4 C8 O3 123.6(3) . .
O4 C8 C4 118.3(3) . .
O3 C8 C4 118.1(3) . .
O6 C9 O5 125.2(3) . .
O6 C9 C6 119.6(3) . .
O5 C9 C6 115.0(3) . .
C15 C10 C11 118.7(3) . .
C15 C10 C7 118.6(3) . .
C11 C10 C7 122.4(3) . .
C10 C11 C12 120.3(3) . .
C10 C11 H11 119.9 . .
C12 C11 H11 119.9 . .
C13 C12 C11 119.9(3) . .
C13 C12 C16 119.2(3) . .
C11 C12 C16 120.9(3) . .
C14 C13 C12 120.0(3) . .
C14 C13 H13 120.0 . .
C12 C13 H13 120.0 . .
C13 C14 C15 119.6(3) . .
C13 C14 C17 120.7(3) . .
C15 C14 C17 119.7(3) . .
C10 C15 C14 121.4(3) . .
C10 C15 H15 119.3 . .
C14 C15 H15 119.3 . .
O9 C16 O10 125.7(3) . .
O9 C16 C12 118.1(3) . .
O10 C16 C12 116.2(3) . .
O7 C17 O8 125.7(3) . .
O7 C17 C14 115.9(3) . .
O8 C17 C14 118.4(3) . .
N1 C18 C19 124.0(3) . .
N1 C18 H18 118.0 . .
C19 C18 H18 118.0 . .
C18 C19 C20 119.0(3) . .
C18 C19 H19 120.5 . .
C20 C19 H19 120.5 . .
C21 C20 C19 118.1(3) . .
C21 C20 N2 121.0(4) . .
C19 C20 N2 120.9(3) . .
C22 C21 C20 118.6(4) . .
C22 C21 H21 120.7 . .
C20 C21 H21 120.7 . .
N1 C22 C21 123.9(3) . .
N1 C22 H22 118.0 . .
C21 C22 H22 118.0 . .
C24 C23 N2 120.1(3) . .
C24 C23 C27 118.3(3) . .
N2 C23 C27 121.5(3) . .
C25 C24 C23 118.8(3) . .
C25 C24 H24 120.6 . .
C23 C24 H24 120.6 . .
N3 C25 C24 123.3(3) . .
N3 C25 H25 118.3 . .
C24 C25 H25 118.3 . .
N3 C26 C27 124.9(3) . .
N3 C26 H26 117.5 . .
C27 C26 H26 117.5 . .
C26 C27 C23 118.1(3) . .
C26 C27 H27 121.0 . .
C23 C27 H27 121.0 . .
O2 C1 O1 126.4(2) . .
O2 C1 C2 118.8(2) . .
O1 C1 C2 114.8(2) . .
O13 C28 C29 128.1(8) . .

loop_
_geom_bond_atom_site_label_1
_geom_bond_atom_site_label_2
_geom_bond_distance
_geom_bond_site_symmetry_2
Co1 O1 2.061(2) .
Co1 O8 2.083(2) 3_655
Co1 O11 2.097(2) .
Co1 O9 2.104(2) 4_566
Co1 N1 2.147(3) .
Co1 O12 2.166(3) .
Co2 O7 2.035(3) 3_655
Co2 O11 2.045(2) .
Co2 O2 2.047(2) .
Co2 N3 2.090(3) 1_554
Co2 O4 2.135(2) 4_565
Co3 O10 1.955(2) 4_566
Co3 O11 1.969(2) .
Co3 O5 1.971(2) 1_455
Co3 O3 1.982(2) 4_565
O1 C1 1.251(3) .
O2 C1 1.244(3) .
O3 C8 1.269(4) .
O3 Co3 1.982(2) 4_666
O4 C8 1.253(4) .
O4 Co2 2.135(2) 4_666
O5 C9 1.272(4) .
O5 Co3 1.971(2) 1_655
O6 C9 1.246(5) .
O7 C17 1.246(4) .
O7 Co2 2.035(3) 3_655
O8 C17 1.259(4) .
O8 Co1 2.083(2) 3_655
O9 C16 1.239(4) .
O9 Co1 2.104(2) 4_665
O10 C16 1.272(4) .
O10 Co3 1.955(2) 4_665
O11 H11A 0.844(10) .
N1 C22 1.343(5) .
N1 C18 1.346(4) .
N2 C23 1.390(5) .
N2 C20 1.397(5) .
N2 H2 0.8600 .
N3 C26 1.327(5) .
N3 C25 1.349(5) .
N3 Co2 2.090(3) 1_556
C2 C3 1.398(4) .
C2 C7 1.408(4) .
C2 C1 1.518(4) .
C3 C4 1.392(4) .
C3 H3 0.9300 .
C4 C5 1.385(4) .
C4 C8 1.500(4) .
C5 C6 1.392(4) .
C5 H5 0.9300 .
C6 C7 1.409(4) .
C6 C9 1.506(4) .
C7 C10 1.499(4) .
C10 C15 1.385(4) .
C10 C11 1.397(4) .
C11 C12 1.400(4) .
C11 H11 0.9300 .
C12 C13 1.390(4) .
C12 C16 1.501(4) .
C13 C14 1.388(4) .
C13 H13 0.9300 .
C14 C15 1.389(4) .
C14 C17 1.500(4) .
C15 H15 0.9300 .
C18 C19 1.372(5) .
C18 H18 0.9300 .
C19 C20 1.394(5) .
C19 H19 0.9300 .
C20 C21 1.391(5) .
C21 C22 1.386(5) .
C21 H21 0.9300 .
C22 H22 0.9300 .
C23 C24 1.381(5) .
C23 C27 1.405(4) .
C24 C25 1.381(5) .
C24 H24 0.9300 .
C25 H25 0.9300 .
C26 C27 1.363(4) .
C26 H26 0.9300 .
C27 H27 0.9300 .
O13 C28 1.4241 .
C28 C29 1.62(2) .

loop_
_geom_torsion_atom_site_label_1
_geom_torsion_atom_site_label_2
_geom_torsion_atom_site_label_3
_geom_torsion_atom_site_label_4
_geom_torsion
_geom_torsion_site_symmetry_1
_geom_torsion_site_symmetry_2
_geom_torsion_site_symmetry_3
_geom_torsion_site_symmetry_4
O8 Co1 O1 C1 91.7(4) 3_655 . . .
O11 Co1 O1 C1 1.4(4) . . . .
O9 Co1 O1 C1 -91.4(4) 4_566 . . .
N1 Co1 O1 C1 179.9(4) . . . .
O12 Co1 O1 C1 -140.9(9) . . . .
O7 Co2 O2 C1 -55.1(2) 3_655 . . .
O11 Co2 O2 C1 38.5(3) . . . .
N3 Co2 O2 C1 -140.7(2) 1_554 . . .
O4 Co2 O2 C1 129.7(2) 4_565 . . .
O10 Co3 O11 Co2 -106.75(12) 4_566 . . .
O5 Co3 O11 Co2 142.44(12) 1_455 . . .
O3 Co3 O11 Co2 28.69(15) 4_565 . . .
O10 Co3 O11 Co1 26.74(14) 4_566 . . .
O5 Co3 O11 Co1 -84.07(14) 1_455 . . .
O3 Co3 O11 Co1 162.18(11) 4_565 . . .
O7 Co2 O11 Co3 -176.86(13) 3_655 . . .
O2 Co2 O11 Co3 86.47(12) . . . .
N3 Co2 O11 Co3 -95.4(3) 1_554 . . .
O4 Co2 O11 Co3 -0.63(12) 4_565 . . .
O7 Co2 O11 Co1 46.11(13) 3_655 . . .
O2 Co2 O11 Co1 -50.56(12) . . . .
N3 Co2 O11 Co1 127.6(2) 1_554 . . .
O4 Co2 O11 Co1 -137.66(11) 4_565 . . .
O1 Co1 O11 Co3 -98.90(13) . . . .
O8 Co1 O11 Co3 163.94(13) 3_655 . . .
O9 Co1 O11 Co3 -6.51(14) 4_566 . . .
N1 Co1 O11 Co3 -142(3) . . . .
O12 Co1 O11 Co3 76.67(14) . . . .
O1 Co1 O11 Co2 34.83(12) . . . .
O8 Co1 O11 Co2 -62.34(12) 3_655 . . .
O9 Co1 O11 Co2 127.22(13) 4_566 . . .
N1 Co1 O11 Co2 -8(3) . . . .
O12 Co1 O11 Co2 -149.60(13) . . . .
O1 Co1 N1 C22 -114.4(3) . . . .
O8 Co1 N1 C22 -17.2(3) 3_655 . . .
O11 Co1 N1 C22 -71(3) . . . .
O9 Co1 N1 C22 153.2(3) 4_566 . . .
O12 Co1 N1 C22 70.1(3) . . . .
O1 Co1 N1 C18 65.4(3) . . . .
O8 Co1 N1 C18 162.7(3) 3_655 . . .
O11 Co1 N1 C18 108(3) . . . .
O9 Co1 N1 C18 -26.9(3) 4_566 . . .
O12 Co1 N1 C18 -110.0(3) . . . .
C7 C2 C3 C4 3.3(5) . . . .
C1 C2 C3 C4 -174.1(3) . . . .
C2 C3 C4 C5 -0.1(5) . . . .
C2 C3 C4 C8 176.3(3) . . . .
C3 C4 C5 C6 -3.3(5) . . . .
C8 C4 C5 C6 -179.7(3) . . . .
C4 C5 C6 C7 3.6(5) . . . .
C4 C5 C6 C9 -173.6(3) . . . .
C3 C2 C7 C6 -3.0(4) . . . .
C1 C2 C7 C6 174.2(3) . . . .
C3 C2 C7 C10 172.3(3) . . . .
C1 C2 C7 C10 -10.5(4) . . . .
C5 C6 C7 C2 -0.4(5) . . . .
C9 C6 C7 C2 176.7(3) . . . .
C5 C6 C7 C10 -175.9(3) . . . .
C9 C6 C7 C10 1.2(4) . . . .
Co2 O4 C8 O3 -65.5(5) 4_666 . . .
Co2 O4 C8 C4 114.1(3) 4_666 . . .
Co3 O3 C8 O4 11.1(4) 4_666 . . .
Co3 O3 C8 C4 -168.5(2) 4_666 . . .
C5 C4 C8 O4 17.6(5) . . . .
C3 C4 C8 O4 -158.7(3) . . . .
C5 C4 C8 O3 -162.7(3) . . . .
C3 C4 C8 O3 20.9(5) . . . .
Co3 O5 C9 O6 -13.4(5) 1_655 . . .
Co3 O5 C9 C6 161.5(2) 1_655 . . .
C5 C6 C9 O6 129.2(4) . . . .
C7 C6 C9 O6 -48.0(5) . . . .
C5 C6 C9 O5 -46.0(4) . . . .
C7 C6 C9 O5 136.8(3) . . . .
C2 C7 C10 C15 -73.5(4) . . . .
C6 C7 C10 C15 101.8(3) . . . .
C2 C7 C10 C11 112.1(3) . . . .
C6 C7 C10 C11 -72.6(4) . . . .
C15 C10 C11 C12 0.8(4) . . . .
C7 C10 C11 C12 175.1(3) . . . .
C10 C11 C12 C13 -2.6(5) . . . .
C10 C11 C12 C16 175.0(3) . . . .
C11 C12 C13 C14 1.8(5) . . . .
C16 C12 C13 C14 -175.8(3) . . . .
C12 C13 C14 C15 0.8(5) . . . .
C12 C13 C14 C17 178.7(3) . . . .
C11 C10 C15 C14 1.9(4) . . . .
C7 C10 C15 C14 -172.6(3) . . . .
C13 C14 C15 C10 -2.7(5) . . . .
C17 C14 C15 C10 179.4(3) . . . .
Co1 O9 C16 O10 -3.5(7) 4_665 . . .
Co1 O9 C16 C12 177.4(3) 4_665 . . .
Co3 O10 C16 O9 -32.3(5) 4_665 . . .
Co3 O10 C16 C12 146.8(2) 4_665 . . .
C13 C12 C16 O9 -174.8(3) . . . .
C11 C12 C16 O9 7.6(5) . . . .
C13 C12 C16 O10 6.1(5) . . . .
C11 C12 C16 O10 -171.6(3) . . . .
Co2 O7 C17 O8 19.4(6) 3_655 . . .
Co2 O7 C17 C14 -161.2(3) 3_655 . . .
Co1 O8 C17 O7 12.9(5) 3_655 . . .
Co1 O8 C17 C14 -166.5(2) 3_655 . . .
C13 C14 C17 O7 -158.3(3) . . . .
C15 C14 C17 O7 19.5(5) . . . .
C13 C14 C17 O8 21.1(5) . . . .
C15 C14 C17 O8 -161.0(3) . . . .
C22 N1 C18 C19 -1.8(5) . . . .
Co1 N1 C18 C19 178.3(3) . . . .
N1 C18 C19 C20 -1.0(6) . . . .
C18 C19 C20 C21 3.8(6) . . . .
C18 C19 C20 N2 -178.2(4) . . . .
C23 N2 C20 C21 -142.2(4) . . . .
C23 N2 C20 C19 39.9(6) . . . .
C19 C20 C21 C22 -3.7(6) . . . .
N2 C20 C21 C22 178.3(4) . . . .
C18 N1 C22 C21 1.9(6) . . . .
Co1 N1 C22 C21 -178.3(3) . . . .
C20 C21 C22 N1 0.9(7) . . . .
C20 N2 C23 C24 -162.8(4) . . . .
C20 N2 C23 C27 21.2(6) . . . .
N2 C23 C24 C25 -176.9(4) . . . .
C27 C23 C24 C25 -0.8(6) . . . .
C26 N3 C25 C24 -0.8(6) . . . .
Co2 N3 C25 C24 165.4(3) 1_556 . . .
C23 C24 C25 N3 0.5(6) . . . .
C25 N3 C26 C27 1.5(6) . . . .
Co2 N3 C26 C27 -165.2(3) 1_556 . . .
N3 C26 C27 C23 -1.9(6) . . . .
C24 C23 C27 C26 1.4(5) . . . .
N2 C23 C27 C26 177.5(4) . . . .
Co2 O2 C1 O1 -5.0(4) . . . .
Co2 O2 C1 C2 175.90(18) . . . .
Co1 O1 C1 O2 -20.4(5) . . . .
Co1 O1 C1 C2 158.8(3) . . . .
C3 C2 C1 O2 156.2(3) . . . .
C7 C2 C1 O2 -21.1(4) . . . .
C3 C2 C1 O1 -23.0(4) . . . .
C7 C2 C1 O1 159.7(3) . . . .
